data_7127938
loop_
_publ_author_name
'Wang, Runju'
'Yin, Ying'
'Xu, Kui'
'Wu, Lamei'
'Huang, Zhengxi'
'Hsu, Hsien-Yi'
'Sessler, Jonathan L.'
'Zhang, Zhan'

_publ_section_title
;
 Doubly N-confused phlorin and phlorinone analogue.
;
_journal_issue 22
_journal_name_full 'Chemical communications (Cambridge, England)'
_journal_page_first 2772
_journal_page_last 2775
_journal_paper_doi 10.1039/d1cc00216c
_journal_volume 57
_journal_year 2021
_chemical_formula_moiety 'C40 H30 Cl2 N4'
_chemical_formula_sum 'C40 H30 Cl2 N4'
_chemical_formula_weight 637.58
_space_group_IT_number 14
_space_group_name_Hall '-P 2ybc'
_space_group_name_H-M_alt 'P 1 21/c 1'
_symmetry_cell_setting monoclinic
_symmetry_space_group_name_H-M 'P 1 21/c 1'
_atom_sites_solution_hydrogens geom
_atom_sites_solution_primary direct
_atom_sites_solution_secondary difmap
_audit_creation_method SHELXL-97
_audit_update_record
;
2021-01-13 deposited with the CCDC.	2021-02-10 downloaded from the CCDC.
;
_cell_angle_alpha 90.00
_cell_angle_beta 90.390(2)
_cell_angle_gamma 90.00
_cell_formula_units_Z 4
_cell_length_a 18.3920(8)
_cell_length_b 12.0721(5)
_cell_length_c 14.3164(5)
_cell_measurement_reflns_used 7539
_cell_measurement_temperature 173(2)
_cell_measurement_theta_max 22.58
_cell_measurement_theta_min 2.47
_cell_volume 3178.6(2)
_computing_cell_refinement 'Bruker SAINT'
_computing_data_collection 'Bruker APEX2'
_computing_data_reduction 'Bruker SAINT, SADABS and XPREP'
_computing_molecular_graphics 'Bruker SHELXTL'
_computing_publication_material 'Bruker SHELXTL'
_computing_structure_refinement 'SHELXL-2014/7 (Sheldrick, 2014)'
_computing_structure_solution 'SHELXS-97 (Sheldrick 2008)'
_diffrn_ambient_temperature 173(2)
_diffrn_measured_fraction_theta_full 0.999
_diffrn_measured_fraction_theta_max 0.999
_diffrn_measurement_device_type 'Bruker X8 APEX II'
_diffrn_measurement_method 'area detector'
_diffrn_radiation_monochromator graphite
_diffrn_radiation_source 'fine-focus sealed tube'
_diffrn_radiation_type MoK\a
_diffrn_radiation_wavelength 0.71073
_diffrn_reflns_av_R_equivalents 0.0450
_diffrn_reflns_av_sigmaI/netI 0.0320
_diffrn_reflns_limit_h_max 19
_diffrn_reflns_limit_h_min -19
_diffrn_reflns_limit_k_max 13
_diffrn_reflns_limit_k_min -13
_diffrn_reflns_limit_l_max 13
_diffrn_reflns_limit_l_min -15
_diffrn_reflns_number 29927
_diffrn_reflns_theta_full 22.64
_diffrn_reflns_theta_max 22.64
_diffrn_reflns_theta_min 2.02
_exptl_absorpt_coefficient_mu 0.241
_exptl_absorpt_correction_T_max 0.995
_exptl_absorpt_correction_T_min 0.883
_exptl_absorpt_correction_type multi-scan
_exptl_absorpt_process_details SADABS,Sheldrick,2008
_exptl_crystal_colour black
_exptl_crystal_density_diffrn 1.332
_exptl_crystal_density_method 'not measured'
_exptl_crystal_description plate
_exptl_crystal_F_000 1328
_exptl_crystal_size_max 0.44
_exptl_crystal_size_mid 0.37
_exptl_crystal_size_min 0.02
_refine_diff_density_max 0.286
_refine_diff_density_min -0.250
_refine_diff_density_rms 0.042
_refine_ls_extinction_method none
_refine_ls_goodness_of_fit_ref 0.998
_refine_ls_hydrogen_treatment mixed
_refine_ls_matrix_type full
_refine_ls_number_parameters 429
_refine_ls_number_reflns 4218
_refine_ls_number_restraints 0
_refine_ls_restrained_S_all 0.998
_refine_ls_R_factor_all 0.0581
_refine_ls_R_factor_gt 0.0361
_refine_ls_shift/su_max 0.002
_refine_ls_shift/su_mean 0.000
_refine_ls_structure_factor_coef Fsqd
_refine_ls_weighting_details 'calc w=1/[\s^2^(Fo^2^)+(0.0506P)^2^+1.8090P] where P=(Fo^2^+2Fc^2^)/3'
_refine_ls_weighting_scheme calc
_refine_ls_wR_factor_gt 0.0854
_refine_ls_wR_factor_ref 0.0975
_reflns_number_gt 3212
_reflns_number_total 4218
_reflns_threshold_expression >2sigma(I)
_cod_data_source_file d1cc00216c2.cif
_cod_data_source_block dncp
_cod_depositor_comments 'Adding full bibliography for 7127938--7127939.cif.'
_cod_original_sg_symbol_H-M 'P 21/c'
_cod_database_code 7127938

loop_
_symmetry_equiv_pos_as_xyz
'x, y, z'
'-x, y+1/2, -z+1/2'
'-x, -y, -z'
'x, -y-1/2, z-1/2'

loop_
_atom_site_label
_atom_site_type_symbol
_atom_site_fract_x
_atom_site_fract_y
_atom_site_fract_z
_atom_site_U_iso_or_equiv
_atom_site_adp_type
_atom_site_occupancy
_atom_site_symmetry_multiplicity
_atom_site_calc_flag
_atom_site_refinement_flags
_atom_site_disorder_assembly
_atom_site_disorder_group
C1 C 0.10229(13) 0.0790(2) 0.17174(17) 0.0280(6) Uani 1 1 d . . .
C2 C 0.16947(13) 0.0602(2) 0.13461(16) 0.0253(6) Uani 1 1 d . . .
H2 H 0.2139 0.0895 0.1580 0.030 Uiso 1 1 calc R . .
C3 C 0.16229(13) -0.0092(2) 0.05646(16) 0.0259(6) Uani 1 1 d . . .
C4 C 0.08976(14) -0.0323(2) 0.04776(19) 0.0374(7) Uani 1 1 d . . .
H4 H 0.0683 -0.0787 0.0017 0.045 Uiso 1 1 calc R . .
C5 C 0.22453(14) -0.0546(2) -0.00056(17) 0.0309(6) Uani 1 1 d . . .
C6 C 0.27193(13) -0.2449(2) 0.05802(18) 0.0288(6) Uani 1 1 d . . .
H6 H 0.2534 -0.2895 0.0086 0.035 Uiso 1 1 calc R . .
C7 C 0.26648(13) -0.1319(2) 0.06373(16) 0.0248(6) Uani 1 1 d . . .
C8 C 0.30130(13) -0.1012(2) 0.14806(16) 0.0244(6) Uani 1 1 d . . .
H8 H 0.3066 -0.0276 0.1706 0.029 Uiso 1 1 calc R . .
C9 C 0.32635(12) -0.1951(2) 0.19239(16) 0.0221(6) Uani 1 1 d . . .
C10 C 0.36560(12) -0.20893(19) 0.27871(16) 0.0219(6) Uani 1 1 d . . .
C11 C 0.36039(12) -0.13357(19) 0.35131(16) 0.0214(6) Uani 1 1 d . . .
C12 C 0.40908(13) -0.1259(2) 0.43124(16) 0.0237(6) Uani 1 1 d . . .
H12 H 0.4495 -0.1726 0.4442 0.028 Uiso 1 1 calc R . .
C13 C 0.38633(13) -0.0404(2) 0.48337(17) 0.0243(6) Uani 1 1 d . . .
H13 H 0.4082 -0.0142 0.5395 0.029 Uiso 1 1 calc R . .
C14 C 0.32204(12) 0.0045(2) 0.43777(16) 0.0213(6) Uani 1 1 d . . .
C15 C 0.27797(13) 0.0905(2) 0.47433(16) 0.0220(6) Uani 1 1 d . . .
C16 C 0.21476(13) 0.1299(2) 0.43322(16) 0.0238(6) Uani 1 1 d . . .
C17 C 0.16617(14) 0.2133(2) 0.46839(18) 0.0290(6) Uani 1 1 d . . .
H17 H 0.1722 0.2526 0.5254 0.035 Uiso 1 1 calc R . .
C18 C 0.11119(14) 0.2267(2) 0.40793(18) 0.0317(7) Uani 1 1 d . . .
H18 H 0.0716 0.2764 0.4152 0.038 Uiso 1 1 calc R . .
C19 C 0.12191(13) 0.1530(2) 0.32982(17) 0.0273(6) Uani 1 1 d . . .
C20 C 0.07959(13) 0.1432(2) 0.25163(18) 0.0292(6) Uani 1 1 d . . .
C21 C 0.27289(16) 0.0417(2) -0.03170(19) 0.0406(7) Uani 1 1 d . . .
H21A H 0.2937 0.0785 0.0234 0.061 Uiso 1 1 calc R . .
H21B H 0.2437 0.0950 -0.0675 0.061 Uiso 1 1 calc R . .
H21C H 0.3122 0.0133 -0.0709 0.061 Uiso 1 1 calc R . .
C22 C 0.19625(16) -0.1169(3) -0.08642(18) 0.0450(8) Uani 1 1 d . . .
H22A H 0.2373 -0.1494 -0.1201 0.068 Uiso 1 1 calc R . .
H22B H 0.1702 -0.0654 -0.1276 0.068 Uiso 1 1 calc R . .
H22C H 0.1632 -0.1759 -0.0666 0.068 Uiso 1 1 calc R . .
C23 C 0.41264(13) -0.3083(2) 0.28795(16) 0.0231(6) Uani 1 1 d . . .
C24 C 0.45526(13) -0.3433(2) 0.21342(18) 0.0285(6) Uani 1 1 d . . .
H24 H 0.4557 -0.3011 0.1574 0.034 Uiso 1 1 calc R . .
C25 C 0.49682(14) -0.4382(2) 0.2195(2) 0.0364(7) Uani 1 1 d . . .
H25 H 0.5258 -0.4604 0.1681 0.044 Uiso 1 1 calc R . .
C26 C 0.49652(14) -0.5011(2) 0.3000(2) 0.0396(7) Uani 1 1 d . . .
H26 H 0.5243 -0.5673 0.3037 0.048 Uiso 1 1 calc R . .
C27 C 0.45579(15) -0.4672(2) 0.3748(2) 0.0384(7) Uani 1 1 d . . .
H27 H 0.4561 -0.5096 0.4307 0.046 Uiso 1 1 calc R . .
C28 C 0.41389(14) -0.3711(2) 0.36941(18) 0.0300(6) Uani 1 1 d . . .
H28 H 0.3860 -0.3484 0.4217 0.036 Uiso 1 1 calc R . .
C29 C 0.30090(14) 0.1432(2) 0.56423(16) 0.0253(6) Uani 1 1 d . . .
C30 C 0.35978(14) 0.2153(2) 0.57015(17) 0.0289(6) Uani 1 1 d . . .
C31 C 0.37958(16) 0.2697(2) 0.65092(19) 0.0423(8) Uani 1 1 d . . .
H31 H 0.4206 0.3176 0.6519 0.051 Uiso 1 1 calc R . .
C32 C 0.33928(19) 0.2537(3) 0.7297(2) 0.0514(9) Uani 1 1 d . . .
H32 H 0.3519 0.2920 0.7855 0.062 Uiso 1 1 calc R . .
C33 C 0.28120(18) 0.1834(3) 0.72905(18) 0.0452(8) Uani 1 1 d . . .
H33 H 0.2531 0.1733 0.7838 0.054 Uiso 1 1 calc R . .
C34 C 0.26365(15) 0.1270(2) 0.64789(18) 0.0353(7) Uani 1 1 d . . .
C35 C 0.00864(14) 0.2021(2) 0.2447(2) 0.0371(7) Uani 1 1 d . . .
C36 C -0.04531(16) 0.1862(3) 0.3095(2) 0.0511(9) Uani 1 1 d . . .
H36 H -0.0379 0.1362 0.3599 0.061 Uiso 1 1 calc R . .
C37 C -0.11121(17) 0.2438(3) 0.3012(3) 0.0672(11) Uani 1 1 d . . .
H37 H -0.1484 0.2322 0.3458 0.081 Uiso 1 1 calc R . .
C38 C -0.1221(2) 0.3157(3) 0.2299(3) 0.0709(12) Uani 1 1 d . . .
H38 H -0.1670 0.3544 0.2250 0.085 Uiso 1 1 calc R . .
C39 C -0.06934(19) 0.3334(3) 0.1651(3) 0.0655(10) Uani 1 1 d . . .
H39 H -0.0770 0.3847 0.1157 0.079 Uiso 1 1 calc R . .
C40 C -0.00428(17) 0.2755(3) 0.1722(2) 0.0514(9) Uani 1 1 d . . .
H40 H 0.0321 0.2865 0.1263 0.062 Uiso 1 1 calc R . .
N1 N 0.05341(13) 0.0228(2) 0.11649(16) 0.0388(6) Uani 1 1 d . . .
N2 N 0.30824(11) -0.2826(2) 0.13485(15) 0.0274(5) Uani 1 1 d . . .
N3 N 0.30809(10) -0.05031(16) 0.35766(13) 0.0218(5) Uani 1 1 d . . .
N4 N 0.18615(11) 0.09604(19) 0.34962(15) 0.0255(5) Uani 1 1 d . . .
Cl1 Cl 0.41028(3) 0.24270(6) 0.47027(5) 0.0352(2) Uani 1 1 d . . .
Cl2 Cl 0.19165(5) 0.03347(7) 0.65115(5) 0.0539(2) Uani 1 1 d . . .
H1N H 0.0097(17) 0.014(3) 0.130(2) 0.051(10) Uiso 1 1 d . . .
H2N H 0.3153(16) -0.350(3) 0.150(2) 0.048(10) Uiso 1 1 d . . .
H4N H 0.2046(15) 0.045(2) 0.3179(19) 0.041(9) Uiso 1 1 d . . .

loop_
_atom_site_aniso_label
_atom_site_aniso_U_11
_atom_site_aniso_U_22
_atom_site_aniso_U_33
_atom_site_aniso_U_23
_atom_site_aniso_U_13
_atom_site_aniso_U_12
C1 0.0261(15) 0.0285(15) 0.0294(15) 0.0007(12) -0.0077(12) 0.0032(12)
C2 0.0252(14) 0.0252(15) 0.0257(14) 0.0022(12) -0.0024(11) 0.0016(12)
C3 0.0320(15) 0.0250(15) 0.0208(14) 0.0044(12) -0.0042(11) 0.0064(12)
C4 0.0375(17) 0.0417(18) 0.0326(16) -0.0107(14) -0.0124(13) 0.0097(14)
C5 0.0375(16) 0.0335(16) 0.0217(14) 0.0010(12) -0.0007(11) 0.0058(13)
C6 0.0279(14) 0.0305(17) 0.0279(15) -0.0068(13) -0.0029(12) 0.0018(13)
C7 0.0266(14) 0.0263(16) 0.0216(14) -0.0021(12) 0.0023(11) 0.0014(12)
C8 0.0306(14) 0.0201(15) 0.0225(14) -0.0024(11) 0.0016(11) 0.0003(12)
C9 0.0227(13) 0.0216(15) 0.0219(14) -0.0052(12) 0.0030(10) 0.0001(11)
C10 0.0224(13) 0.0196(14) 0.0236(14) 0.0003(11) 0.0054(10) -0.0027(11)
C11 0.0241(13) 0.0185(14) 0.0216(14) 0.0030(11) 0.0048(10) 0.0011(11)
C12 0.0254(14) 0.0213(15) 0.0244(14) 0.0052(12) 0.0011(11) 0.0016(11)
C13 0.0325(14) 0.0222(15) 0.0182(13) 0.0020(12) -0.0023(11) -0.0025(12)
C14 0.0258(13) 0.0198(14) 0.0185(14) 0.0032(11) 0.0025(10) -0.0032(11)
C15 0.0281(14) 0.0180(14) 0.0200(13) -0.0017(11) 0.0022(11) -0.0022(11)
C16 0.0290(14) 0.0204(14) 0.0221(14) -0.0031(12) 0.0037(11) -0.0040(12)
C17 0.0354(16) 0.0239(15) 0.0278(15) -0.0085(12) 0.0045(12) -0.0006(12)
C18 0.0274(15) 0.0283(16) 0.0394(16) -0.0062(13) 0.0030(13) 0.0034(12)
C19 0.0248(14) 0.0253(15) 0.0319(16) -0.0032(12) 0.0035(12) 0.0029(12)
C20 0.0253(14) 0.0277(16) 0.0345(16) -0.0032(13) 0.0009(12) 0.0013(12)
C21 0.0498(18) 0.0401(18) 0.0322(16) 0.0119(14) 0.0121(13) 0.0108(15)
C22 0.0529(19) 0.057(2) 0.0249(16) -0.0094(15) -0.0079(13) 0.0159(16)
C23 0.0232(13) 0.0207(14) 0.0255(14) -0.0029(12) 0.0009(11) -0.0007(11)
C24 0.0270(14) 0.0300(16) 0.0286(15) -0.0054(12) -0.0013(11) 0.0031(12)
C25 0.0322(15) 0.0366(18) 0.0404(18) -0.0146(15) -0.0023(13) 0.0082(14)
C26 0.0342(16) 0.0233(16) 0.061(2) -0.0073(15) -0.0011(14) 0.0112(13)
C27 0.0441(17) 0.0250(16) 0.0460(18) 0.0085(14) -0.0042(14) 0.0005(14)
C28 0.0327(15) 0.0239(15) 0.0335(16) 0.0006(13) 0.0044(12) 0.0019(12)
C29 0.0364(15) 0.0182(14) 0.0214(14) -0.0003(11) -0.0009(11) 0.0064(12)
C30 0.0362(16) 0.0272(15) 0.0232(14) -0.0007(12) -0.0051(11) 0.0056(13)
C31 0.0493(18) 0.0430(19) 0.0342(18) -0.0103(15) -0.0154(14) 0.0018(15)
C32 0.070(2) 0.060(2) 0.0244(17) -0.0103(16) -0.0134(16) 0.007(2)
C33 0.070(2) 0.050(2) 0.0156(15) 0.0034(14) 0.0060(14) 0.0120(18)
C34 0.0481(18) 0.0295(16) 0.0284(16) 0.0029(13) 0.0052(13) 0.0058(14)
C35 0.0273(15) 0.0381(18) 0.0459(18) -0.0164(15) -0.0019(13) 0.0026(13)
C36 0.0349(18) 0.058(2) 0.060(2) -0.0210(17) 0.0041(15) 0.0021(16)
C37 0.032(2) 0.076(3) 0.094(3) -0.047(3) 0.0116(18) -0.005(2)
C38 0.042(2) 0.050(2) 0.120(4) -0.042(3) -0.018(2) 0.0135(19)
C39 0.049(2) 0.049(2) 0.098(3) -0.015(2) -0.022(2) 0.0150(18)
C40 0.0411(19) 0.048(2) 0.065(2) -0.0050(18) -0.0119(16) 0.0123(16)
N1 0.0237(14) 0.0517(17) 0.0409(15) -0.0123(12) -0.0064(12) 0.0069(12)
N2 0.0322(13) 0.0201(13) 0.0299(13) -0.0043(11) -0.0044(10) 0.0020(11)
N3 0.0264(11) 0.0197(11) 0.0192(11) -0.0013(10) 0.0024(9) 0.0003(9)
N4 0.0262(12) 0.0233(13) 0.0271(13) -0.0069(11) 0.0006(10) 0.0040(10)
Cl1 0.0344(4) 0.0362(4) 0.0351(4) -0.0015(3) 0.0007(3) -0.0054(3)
Cl2 0.0698(6) 0.0454(5) 0.0467(5) 0.0058(4) 0.0235(4) -0.0111(4)

loop_
_atom_type_symbol
_atom_type_description
_atom_type_scat_dispersion_real
_atom_type_scat_dispersion_imag
_atom_type_scat_source
C C 0.0033 0.0016 'International Tables Vol C Tables 4.2.6.8 and 6.1.1.4'
H H 0.0000 0.0000 'International Tables Vol C Tables 4.2.6.8 and 6.1.1.4'
N N 0.0061 0.0033 'International Tables Vol C Tables 4.2.6.8 and 6.1.1.4'
Cl Cl 0.1484 0.1585 'International Tables Vol C Tables 4.2.6.8 and 6.1.1.4'

loop_
_geom_angle_atom_site_label_1
_geom_angle_atom_site_label_2
_geom_angle_atom_site_label_3
_geom_angle
_geom_angle_site_symmetry_1
_geom_angle_site_symmetry_3
_geom_angle_publ_flag
C2 C1 N1 106.5(2) . . ?
C2 C1 C20 131.5(2) . . ?
N1 C1 C20 122.0(2) . . ?
C1 C2 C3 109.2(2) . . ?
C1 C2 H2 125.4 . . ?
C3 C2 H2 125.4 . . ?
C4 C3 C2 106.3(2) . . ?
C4 C3 C5 128.2(2) . . ?
C2 C3 C5 125.4(2) . . ?
N1 C4 C3 108.5(2) . . ?
N1 C4 H4 125.7 . . ?
C3 C4 H4 125.7 . . ?
C3 C5 C7 106.17(19) . . ?
C3 C5 C22 110.9(2) . . ?
C7 C5 C22 110.7(2) . . ?
C3 C5 C21 109.0(2) . . ?
C7 C5 C21 110.4(2) . . ?
C22 C5 C21 109.5(2) . . ?
N2 C6 C7 108.7(2) . . ?
N2 C6 H6 125.7 . . ?
C7 C6 H6 125.7 . . ?
C6 C7 C8 106.2(2) . . ?
C6 C7 C5 127.8(2) . . ?
C8 C7 C5 125.7(2) . . ?
C9 C8 C7 109.0(2) . . ?
C9 C8 H8 125.5 . . ?
C7 C8 H8 125.5 . . ?
C8 C9 N2 106.1(2) . . ?
C8 C9 C10 131.0(2) . . ?
N2 C9 C10 122.9(2) . . ?
C11 C10 C9 122.2(2) . . ?
C11 C10 C23 120.5(2) . . ?
C9 C10 C23 117.4(2) . . ?
C10 C11 N3 125.0(2) . . ?
C10 C11 C12 126.0(2) . . ?
N3 C11 C12 109.0(2) . . ?
C13 C12 C11 107.1(2) . . ?
C13 C12 H12 126.4 . . ?
C11 C12 H12 126.4 . . ?
C12 C13 C14 107.0(2) . . ?
C12 C13 H13 126.5 . . ?
C14 C13 H13 126.5 . . ?
N3 C14 C15 124.6(2) . . ?
N3 C14 C13 110.5(2) . . ?
C15 C14 C13 124.9(2) . . ?
C16 C15 C14 125.1(2) . . ?
C16 C15 C29 116.8(2) . . ?
C14 C15 C29 118.1(2) . . ?
N4 C16 C15 125.9(2) . . ?
N4 C16 C17 106.2(2) . . ?
C15 C16 C17 127.8(2) . . ?
C18 C17 C16 109.1(2) . . ?
C18 C17 H17 125.5 . . ?
C16 C17 H17 125.5 . . ?
C17 C18 C19 108.7(2) . . ?
C17 C18 H18 125.6 . . ?
C19 C18 H18 125.6 . . ?
C20 C19 N4 127.0(2) . . ?
C20 C19 C18 127.5(2) . . ?
N4 C19 C18 105.5(2) . . ?
C19 C20 C1 122.0(2) . . ?
C19 C20 C35 120.6(2) . . ?
C1 C20 C35 117.5(2) . . ?
C5 C21 H21A 109.5 . . ?
C5 C21 H21B 109.5 . . ?
H21A C21 H21B 109.5 . . ?
C5 C21 H21C 109.5 . . ?
H21A C21 H21C 109.5 . . ?
H21B C21 H21C 109.5 . . ?
C5 C22 H22A 109.5 . . ?
C5 C22 H22B 109.5 . . ?
H22A C22 H22B 109.5 . . ?
C5 C22 H22C 109.5 . . ?
H22A C22 H22C 109.5 . . ?
H22B C22 H22C 109.5 . . ?
C28 C23 C24 118.0(2) . . ?
C28 C23 C10 121.4(2) . . ?
C24 C23 C10 120.5(2) . . ?
C25 C24 C23 121.2(3) . . ?
C25 C24 H24 119.4 . . ?
C23 C24 H24 119.4 . . ?
C26 C25 C24 120.3(3) . . ?
C26 C25 H25 119.9 . . ?
C24 C25 H25 119.9 . . ?
C27 C26 C25 119.5(3) . . ?
C27 C26 H26 120.2 . . ?
C25 C26 H26 120.2 . . ?
C26 C27 C28 120.6(3) . . ?
C26 C27 H27 119.7 . . ?
C28 C27 H27 119.7 . . ?
C23 C28 C27 120.4(2) . . ?
C23 C28 H28 119.8 . . ?
C27 C28 H28 119.8 . . ?
C30 C29 C34 114.9(2) . . ?
C30 C29 C15 122.3(2) . . ?
C34 C29 C15 122.7(2) . . ?
C31 C30 C29 123.4(3) . . ?
C31 C30 Cl1 117.3(2) . . ?
C29 C30 Cl1 119.19(18) . . ?
C32 C31 C30 118.9(3) . . ?
C32 C31 H31 120.5 . . ?
C30 C31 H31 120.5 . . ?
C33 C32 C31 120.7(3) . . ?
C33 C32 H32 119.6 . . ?
C31 C32 H32 119.6 . . ?
C32 C33 C34 119.4(3) . . ?
C32 C33 H33 120.3 . . ?
C34 C33 H33 120.3 . . ?
C33 C34 C29 122.5(3) . . ?
C33 C34 Cl2 118.0(2) . . ?
C29 C34 Cl2 119.4(2) . . ?
C36 C35 C40 118.3(3) . . ?
C36 C35 C20 121.6(3) . . ?
C40 C35 C20 120.1(3) . . ?
C35 C36 C37 120.1(3) . . ?
C35 C36 H36 120.0 . . ?
C37 C36 H36 120.0 . . ?
C38 C37 C36 120.3(4) . . ?
C38 C37 H37 119.8 . . ?
C36 C37 H37 119.8 . . ?
C37 C38 C39 120.7(3) . . ?
C37 C38 H38 119.6 . . ?
C39 C38 H38 119.6 . . ?
C38 C39 C40 119.2(4) . . ?
C38 C39 H39 120.4 . . ?
C40 C39 H39 120.4 . . ?
C35 C40 C39 121.3(3) . . ?
C35 C40 H40 119.3 . . ?
C39 C40 H40 119.3 . . ?
C4 N1 C1 109.5(2) . . ?
C4 N1 H1N 126(2) . . ?
C1 N1 H1N 123(2) . . ?
C6 N2 C9 110.0(2) . . ?
C6 N2 H2N 127(2) . . ?
C9 N2 H2N 123(2) . . ?
C14 N3 C11 106.37(18) . . ?
C16 N4 C19 110.6(2) . . ?
C16 N4 H4N 122.6(19) . . ?
C19 N4 H4N 126.7(19) . . ?

loop_
_geom_bond_atom_site_label_1
_geom_bond_atom_site_label_2
_geom_bond_distance
_geom_bond_site_symmetry_2
_geom_bond_publ_flag
C1 C2 1.367(3) . ?
C1 N1 1.373(3) . ?
C1 C20 1.446(4) . ?
C2 C3 1.404(3) . ?
C2 H2 0.9500 . ?
C3 C4 1.367(4) . ?
C3 C5 1.513(4) . ?
C4 N1 1.366(3) . ?
C4 H4 0.9500 . ?
C5 C7 1.518(3) . ?
C5 C22 1.530(4) . ?
C5 C21 1.532(4) . ?
C6 N2 1.361(3) . ?
C6 C7 1.371(4) . ?
C6 H6 0.9500 . ?
C7 C8 1.412(3) . ?
C8 C9 1.378(3) . ?
C8 H8 0.9500 . ?
C9 N2 1.379(3) . ?
C9 C10 1.437(3) . ?
C10 C11 1.385(3) . ?
C10 C23 1.484(3) . ?
C11 N3 1.395(3) . ?
C11 C12 1.451(3) . ?
C12 C13 1.342(3) . ?
C12 H12 0.9500 . ?
C13 C14 1.452(3) . ?
C13 H13 0.9500 . ?
C14 N3 1.347(3) . ?
C14 C15 1.420(3) . ?
C15 C16 1.384(3) . ?
C15 C29 1.494(3) . ?
C16 N4 1.367(3) . ?
C16 C17 1.440(3) . ?
C17 C18 1.336(4) . ?
C17 H17 0.9500 . ?
C18 C19 1.443(4) . ?
C18 H18 0.9500 . ?
C19 C20 1.364(3) . ?
C19 N4 1.395(3) . ?
C20 C35 1.489(4) . ?
C21 H21A 0.9800 . ?
C21 H21B 0.9800 . ?
C21 H21C 0.9800 . ?
C22 H22A 0.9800 . ?
C22 H22B 0.9800 . ?
C22 H22C 0.9800 . ?
C23 C28 1.391(3) . ?
C23 C24 1.394(3) . ?
C24 C25 1.380(4) . ?
C24 H24 0.9500 . ?
C25 C26 1.380(4) . ?
C25 H25 0.9500 . ?
C26 C27 1.373(4) . ?
C26 H26 0.9500 . ?
C27 C28 1.395(4) . ?
C27 H27 0.9500 . ?
C28 H28 0.9500 . ?
C29 C30 1.391(4) . ?
C29 C34 1.398(4) . ?
C30 C31 1.377(4) . ?
C30 Cl1 1.742(3) . ?
C31 C32 1.368(4) . ?
C31 H31 0.9500 . ?
C32 C33 1.364(4) . ?
C32 H32 0.9500 . ?
C33 C34 1.383(4) . ?
C33 H33 0.9500 . ?
C34 Cl2 1.741(3) . ?
C35 C36 1.376(4) . ?
C35 C40 1.384(4) . ?
C36 C37 1.401(5) . ?
C36 H36 0.9500 . ?
C37 C38 1.354(5) . ?
C37 H37 0.9500 . ?
C38 C39 1.364(5) . ?
C38 H38 0.9500 . ?
C39 C40 1.389(4) . ?
C39 H39 0.9500 . ?
C40 H40 0.9500 . ?
N1 H1N 0.83(3) . ?
N2 H2N 0.85(3) . ?
N4 H4N 0.84(3) . ?

loop_
_geom_torsion_atom_site_label_1
_geom_torsion_atom_site_label_2
_geom_torsion_atom_site_label_3
_geom_torsion_atom_site_label_4
_geom_torsion
_geom_torsion_site_symmetry_1
_geom_torsion_site_symmetry_2
_geom_torsion_site_symmetry_3
_geom_torsion_site_symmetry_4
_geom_torsion_publ_flag
N1 C1 C2 C3 -0.7(3) . . . . ?
C20 C1 C2 C3 179.6(3) . . . . ?
C1 C2 C3 C4 -0.4(3) . . . . ?
C1 C2 C3 C5 -176.3(2) . . . . ?
C2 C3 C4 N1 1.3(3) . . . . ?
C5 C3 C4 N1 177.1(2) . . . . ?
C4 C3 C5 C7 -109.3(3) . . . . ?
C2 C3 C5 C7 65.7(3) . . . . ?
C4 C3 C5 C22 11.0(4) . . . . ?
C2 C3 C5 C22 -174.0(2) . . . . ?
C4 C3 C5 C21 131.7(3) . . . . ?
C2 C3 C5 C21 -53.3(3) . . . . ?
N2 C6 C7 C8 0.0(3) . . . . ?
N2 C6 C7 C5 -173.6(2) . . . . ?
C3 C5 C7 C6 111.4(3) . . . . ?
C22 C5 C7 C6 -9.0(4) . . . . ?
C21 C5 C7 C6 -130.5(3) . . . . ?
C3 C5 C7 C8 -61.0(3) . . . . ?
C22 C5 C7 C8 178.5(2) . . . . ?
C21 C5 C7 C8 57.0(3) . . . . ?
C6 C7 C8 C9 -0.7(3) . . . . ?
C5 C7 C8 C9 173.1(2) . . . . ?
C7 C8 C9 N2 1.1(3) . . . . ?
C7 C8 C9 C10 179.3(2) . . . . ?
C8 C9 C10 C11 27.0(4) . . . . ?
N2 C9 C10 C11 -155.1(2) . . . . ?
C8 C9 C10 C23 -153.1(2) . . . . ?
N2 C9 C10 C23 24.8(3) . . . . ?
C9 C10 C11 N3 13.0(4) . . . . ?
C23 C10 C11 N3 -166.9(2) . . . . ?
C9 C10 C11 C12 -165.1(2) . . . . ?
C23 C10 C11 C12 15.0(4) . . . . ?
C10 C11 C12 C13 178.2(2) . . . . ?
N3 C11 C12 C13 -0.1(3) . . . . ?
C11 C12 C13 C14 1.4(3) . . . . ?
C12 C13 C14 N3 -2.4(3) . . . . ?
C12 C13 C14 C15 174.9(2) . . . . ?
N3 C14 C15 C16 0.1(4) . . . . ?
C13 C14 C15 C16 -176.8(2) . . . . ?
N3 C14 C15 C29 -179.9(2) . . . . ?
C13 C14 C15 C29 3.1(4) . . . . ?
C14 C15 C16 N4 -2.8(4) . . . . ?
C29 C15 C16 N4 177.3(2) . . . . ?
C14 C15 C16 C17 177.2(2) . . . . ?
C29 C15 C16 C17 -2.7(4) . . . . ?
N4 C16 C17 C18 0.5(3) . . . . ?
C15 C16 C17 C18 -179.5(2) . . . . ?
C16 C17 C18 C19 -0.6(3) . . . . ?
C17 C18 C19 C20 -177.7(3) . . . . ?
C17 C18 C19 N4 0.4(3) . . . . ?
N4 C19 C20 C1 -7.8(4) . . . . ?
C18 C19 C20 C1 170.0(2) . . . . ?
N4 C19 C20 C35 174.2(2) . . . . ?
C18 C19 C20 C35 -8.1(4) . . . . ?
C2 C1 C20 C19 -33.5(4) . . . . ?
N1 C1 C20 C19 146.9(3) . . . . ?
C2 C1 C20 C35 144.6(3) . . . . ?
N1 C1 C20 C35 -35.0(4) . . . . ?
C11 C10 C23 C28 43.4(3) . . . . ?
C9 C10 C23 C28 -136.5(2) . . . . ?
C11 C10 C23 C24 -138.8(2) . . . . ?
C9 C10 C23 C24 41.3(3) . . . . ?
C28 C23 C24 C25 0.8(4) . . . . ?
C10 C23 C24 C25 -177.1(2) . . . . ?
C23 C24 C25 C26 0.4(4) . . . . ?
C24 C25 C26 C27 -1.4(4) . . . . ?
C25 C26 C27 C28 1.1(4) . . . . ?
C24 C23 C28 C27 -1.1(4) . . . . ?
C10 C23 C28 C27 176.8(2) . . . . ?
C26 C27 C28 C23 0.2(4) . . . . ?
C16 C15 C29 C30 -107.0(3) . . . . ?
C14 C15 C29 C30 73.0(3) . . . . ?
C16 C15 C29 C34 70.8(3) . . . . ?
C14 C15 C29 C34 -109.1(3) . . . . ?
C34 C29 C30 C31 -1.7(4) . . . . ?
C15 C29 C30 C31 176.3(2) . . . . ?
C34 C29 C30 Cl1 -179.73(19) . . . . ?
C15 C29 C30 Cl1 -1.7(3) . . . . ?
C29 C30 C31 C32 -0.7(4) . . . . ?
Cl1 C30 C31 C32 177.3(2) . . . . ?
C30 C31 C32 C33 1.2(5) . . . . ?
C31 C32 C33 C34 0.7(5) . . . . ?
C32 C33 C34 C29 -3.4(4) . . . . ?
C32 C33 C34 Cl2 177.3(2) . . . . ?
C30 C29 C34 C33 3.8(4) . . . . ?
C15 C29 C34 C33 -174.2(2) . . . . ?
C30 C29 C34 Cl2 -176.89(19) . . . . ?
C15 C29 C34 Cl2 5.1(3) . . . . ?
C19 C20 C35 C36 -57.2(4) . . . . ?
C1 C20 C35 C36 124.7(3) . . . . ?
C19 C20 C35 C40 122.4(3) . . . . ?
C1 C20 C35 C40 -55.7(4) . . . . ?
C40 C35 C36 C37 -0.2(4) . . . . ?
C20 C35 C36 C37 179.5(3) . . . . ?
C35 C36 C37 C38 -0.4(5) . . . . ?
C36 C37 C38 C39 0.1(5) . . . . ?
C37 C38 C39 C40 0.8(5) . . . . ?
C36 C35 C40 C39 1.1(4) . . . . ?
C20 C35 C40 C39 -178.6(3) . . . . ?
C38 C39 C40 C35 -1.4(5) . . . . ?
C3 C4 N1 C1 -1.8(3) . . . . ?
C2 C1 N1 C4 1.6(3) . . . . ?
C20 C1 N1 C4 -178.8(2) . . . . ?
C7 C6 N2 C9 0.7(3) . . . . ?
C8 C9 N2 C6 -1.1(3) . . . . ?
C10 C9 N2 C6 -179.5(2) . . . . ?
C15 C14 N3 C11 -175.0(2) . . . . ?
C13 C14 N3 C11 2.3(3) . . . . ?
C10 C11 N3 C14 -179.8(2) . . . . ?
C12 C11 N3 C14 -1.4(2) . . . . ?
C15 C16 N4 C19 179.8(2) . . . . ?
C17 C16 N4 C19 -0.2(3) . . . . ?
C20 C19 N4 C16 178.1(3) . . . . ?
C18 C19 N4 C16 -0.1(3) . . . . ?
